data_7110189
loop_
_publ_author_name
'Aoife A. Ryan'
'Shane Plunkett'
'Aoife Casey'
'Thomas McCabe'
'Mathias O. Senge'

_publ_section_title
;
 From thioether substituted porphyrins to sulfur linked porphyrin dimers:
 an unusual S/N\Ar via thiolate displacement?
;
_journal_name_full Chem.Commun.
_journal_page_first 353
_journal_paper_doi 10.1039/c3cc46828c
_journal_volume 50
_journal_year 2014
_chemical_formula_sum 'C79.5 H56 N8 O2.5 S Zn2'
_chemical_formula_weight 1326.12
_chemical_melting_point ?
_chemical_name_systematic
; 
 Bis{Methanol(10,15,20-triphenylporphyrinato-5-
yl)zinc(II)}sulfide 
;
_space_group_IT_number 2
_symmetry_cell_setting triclinic
_symmetry_space_group_name_Hall '-P 1'
_symmetry_space_group_name_H-M 'P -1'
_atom_sites_solution_hydrogens geom
_atom_sites_solution_primary direct
_atom_sites_solution_secondary difmap
_audit_creation_method SHELXL-97
_cell_angle_alpha 99.9990(10)
_cell_angle_beta 103.4040(10)
_cell_angle_gamma 93.3760(10)
_cell_formula_units_Z 2
_cell_length_a 12.2362(6)
_cell_length_b 15.0184(7)
_cell_length_c 17.9322(9)
_cell_measurement_reflns_used 8591
_cell_measurement_temperature 104(2)
_cell_measurement_theta_max 27.09
_cell_measurement_theta_min 2.32
_cell_volume 3140.0(3)
_computing_cell_refinement 'SAINT v7.12 (Bruker, 2005)'
_computing_data_collection 'Apex2 v1.0-27 (Bruker, 2005)'
_computing_data_reduction 'SAINT v7.12 (Bruker, 2005)'
_computing_molecular_graphics 'SHELXTL 5.1, XP (Sheldrick, 2008)'
_computing_publication_material 'SHELXTL 5.1, XP (Sheldrick, 2008)'
_computing_structure_refinement 'SHELXL-97 (Sheldrick, 2008)'
_computing_structure_solution 'SHELXS-97 (Sheldrick, 2008)'
_diffrn_ambient_temperature 104(2)
_diffrn_detector_area_resol_mean 8.3
_diffrn_measured_fraction_theta_full 0.983
_diffrn_measured_fraction_theta_max 0.983
_diffrn_measurement_device_type 'Bruker APEX-II CCD'
_diffrn_measurement_method '\f and \w scans'
_diffrn_radiation_monochromator graphite
_diffrn_radiation_source 'sealed tube'
_diffrn_radiation_type MoK\a
_diffrn_radiation_wavelength 0.71073
_diffrn_reflns_av_R_equivalents 0.0250
_diffrn_reflns_av_sigmaI/netI 0.0353
_diffrn_reflns_limit_h_max 14
_diffrn_reflns_limit_h_min -14
_diffrn_reflns_limit_k_max 17
_diffrn_reflns_limit_k_min -17
_diffrn_reflns_limit_l_max 21
_diffrn_reflns_limit_l_min -15
_diffrn_reflns_number 26768
_diffrn_reflns_theta_full 25.00
_diffrn_reflns_theta_max 25.00
_diffrn_reflns_theta_min 1.38
_diffrn_standards_decay_% 0
_diffrn_standards_number 0
_exptl_absorpt_coefficient_mu 0.856
_exptl_absorpt_correction_T_max 0.7894
_exptl_absorpt_correction_T_min 0.7258
_exptl_absorpt_correction_type empirical
_exptl_absorpt_process_details 'program SADABS (Bruker, 2005)'
_exptl_crystal_colour red
_exptl_crystal_density_diffrn 1.403
_exptl_crystal_density_meas ?
_exptl_crystal_density_method 'not measured'
_exptl_crystal_description block
_exptl_crystal_F_000 1370
_exptl_crystal_size_max 0.40
_exptl_crystal_size_mid 0.30
_exptl_crystal_size_min 0.29
_refine_diff_density_max 5.992
_refine_diff_density_min -1.307
_refine_diff_density_rms 0.133
_refine_ls_extinction_method none
_refine_ls_goodness_of_fit_ref 1.050
_refine_ls_hydrogen_treatment constr
_refine_ls_matrix_type full
_refine_ls_number_parameters 875
_refine_ls_number_reflns 10863
_refine_ls_number_restraints 0
_refine_ls_restrained_S_all 1.050
_refine_ls_R_factor_all 0.1034
_refine_ls_R_factor_gt 0.0855
_refine_ls_shift/su_max 0.001
_refine_ls_shift/su_mean 0.000
_refine_ls_structure_factor_coef Fsqd
_refine_ls_weighting_details 'calc w=1/[\s^2^(Fo^2^)+(0.0980P)^2^+24.5641P] where P=(Fo^2^+2Fc^2^)/3'
_refine_ls_weighting_scheme calc
_refine_ls_wR_factor_gt 0.2093
_refine_ls_wR_factor_ref 0.2226
_reflns_number_gt 8742
_reflns_number_total 10863
_reflns_threshold_expression >2sigma(I)
_cod_data_source_file c3cc46828c.txt
_cod_data_source_block ms551c
_cod_depositor_comments
;
The following automatic conversions were performed:

'_chemical_melting_point' value 'n/d' was changed to '?' - the value
is undefined or not given.

Automatic conversion script
Id: cif_fix_values 1891 2012-01-12 08:04:46Z andrius 

The following automatic conversions were performed:

'_exptl_crystal_density_meas' value 'n/d' was changed to '?' - the
value is perceived as not measured.

Automatic conversion script
Id: cif_fix_values 3008 2015-01-20 13:52:24Z robertas 
;
_cod_original_sg_symbol_H-M P-1
_cod_original_formula_sum 'C79.50 H56 N8 O2.50 S Zn2'
_cod_database_code 7110189

loop_
_symmetry_equiv_pos_as_xyz
'x, y, z'
'-x, -y, -z'

loop_
_atom_site_label
_atom_site_type_symbol
_atom_site_fract_x
_atom_site_fract_y
_atom_site_fract_z
_atom_site_U_iso_or_equiv
_atom_site_adp_type
_atom_site_occupancy
_atom_site_symmetry_multiplicity
_atom_site_calc_flag
_atom_site_refinement_flags
_atom_site_disorder_assembly
_atom_site_disorder_group
Zn1 Zn 0.69755(6) -0.02511(4) 0.17097(4) 0.02105(19) Uani 1 1 d . . .
N21 N 0.7697(4) 0.0946(3) 0.1533(3) 0.0231(11) Uani 1 1 d . . .
N22 N 0.8389(4) -0.0855(3) 0.1533(3) 0.0220(10) Uani 1 1 d . . .
N23 N 0.6505(4) -0.1326(3) 0.2170(3) 0.0219(10) Uani 1 1 d . . .
N24 N 0.5797(4) 0.0476(3) 0.2143(3) 0.0232(11) Uani 1 1 d . . .
C1 C 0.7192(5) 0.1743(4) 0.1522(4) 0.0243(13) Uani 1 1 d . . .
C2 C 0.7865(5) 0.2376(4) 0.1258(4) 0.0279(14) Uani 1 1 d . . .
H2 H 0.7701 0.2972 0.1191 0.033 Uiso 1 1 calc R . .
C3 C 0.8774(5) 0.1973(4) 0.1124(4) 0.0251(13) Uani 1 1 d . . .
H3 H 0.9375 0.2234 0.0952 0.030 Uiso 1 1 calc R . .
C4 C 0.8664(5) 0.1070(4) 0.1290(3) 0.0220(12) Uani 1 1 d . . .
C5 C 0.9425(5) 0.0416(4) 0.1214(4) 0.0297(14) Uani 1 1 d . . .
C6 C 0.9289(5) -0.0487(4) 0.1309(4) 0.0266(13) Uani 1 1 d . . .
C7 C 1.0045(6) -0.1169(4) 0.1196(4) 0.0335(15) Uani 1 1 d . . .
H7 H 1.0734 -0.1087 0.1046 0.040 Uiso 1 1 calc R . .
C8 C 0.9603(5) -0.1940(4) 0.1341(4) 0.0268(13) Uani 1 1 d . . .
H8 H 0.9912 -0.2507 0.1303 0.032 Uiso 1 1 calc R . .
C9 C 0.8562(5) -0.1745(4) 0.1566(3) 0.0221(12) Uani 1 1 d . . .
C10 C 0.7883(5) -0.2351(4) 0.1817(3) 0.0227(12) Uani 1 1 d . . .
C11 C 0.6953(5) -0.2145(4) 0.2125(3) 0.0222(12) Uani 1 1 d . . .
C12 C 0.6350(5) -0.2746(4) 0.2474(4) 0.0256(13) Uani 1 1 d . . .
H12 H 0.6484 -0.3356 0.2509 0.031 Uiso 1 1 calc R . .
C13 C 0.5563(5) -0.2284(4) 0.2740(4) 0.0247(13) Uani 1 1 d . . .
H13 H 0.5050 -0.2501 0.3008 0.030 Uiso 1 1 calc R . .
C14 C 0.5649(5) -0.1392(4) 0.2541(3) 0.0229(12) Uani 1 1 d . . .
C15 C 0.4963(5) -0.0703(4) 0.2709(3) 0.0236(13) Uani 1 1 d . . .
C16 C 0.5024(5) 0.0156(4) 0.2507(4) 0.0242(13) Uani 1 1 d . . .
C17 C 0.4272(6) 0.0838(4) 0.2640(4) 0.0319(15) Uani 1 1 d . . .
H17 H 0.3671 0.0790 0.2889 0.038 Uiso 1 1 calc R . .
C18 C 0.4578(5) 0.1555(4) 0.2347(4) 0.0328(15) Uani 1 1 d . . .
H18 H 0.4221 0.2100 0.2338 0.039 Uiso 1 1 calc R . .
C19 C 0.5549(5) 0.1341(4) 0.2048(4) 0.0258(13) Uani 1 1 d . . .
C20 C 0.6183(5) 0.1927(4) 0.1741(4) 0.0273(14) Uani 1 1 d . B .
C101 C 0.8213(5) -0.3306(4) 0.1796(4) 0.0236(13) Uani 1 1 d . . .
C102 C 0.7749(6) -0.3979(4) 0.1133(4) 0.0367(16) Uani 1 1 d . . .
H102 H 0.7219 -0.3839 0.0702 0.044 Uiso 1 1 calc R . .
C103 C 0.8070(7) -0.4855(5) 0.1110(6) 0.052(2) Uani 1 1 d . . .
H103 H 0.7773 -0.5307 0.0654 0.063 Uiso 1 1 calc R . .
C104 C 0.8811(6) -0.5077(5) 0.1739(5) 0.046(2) Uani 1 1 d . . .
H104 H 0.9008 -0.5682 0.1720 0.055 Uiso 1 1 calc R . .
C105 C 0.9268(6) -0.4417(4) 0.2398(5) 0.0375(17) Uani 1 1 d . . .
H105 H 0.9781 -0.4566 0.2833 0.045 Uiso 1 1 calc R . .
C106 C 0.8971(6) -0.3538(4) 0.2420(4) 0.0297(14) Uani 1 1 d . . .
H106 H 0.9293 -0.3085 0.2871 0.036 Uiso 1 1 calc R . .
C151 C 0.4113(5) -0.0901(4) 0.3155(4) 0.0257(13) Uani 1 1 d . . .
C152 C 0.2977(5) -0.1147(4) 0.2785(4) 0.0269(13) Uani 1 1 d . . .
H152 H 0.2733 -0.1216 0.2233 0.032 Uiso 1 1 calc R . .
C153 C 0.2198(5) -0.1291(4) 0.3216(4) 0.0291(14) Uani 1 1 d . . .
H153 H 0.1427 -0.1467 0.2956 0.035 Uiso 1 1 calc R . .
C154 C 0.2535(6) -0.1181(4) 0.4021(4) 0.0307(15) Uani 1 1 d . . .
H154 H 0.1994 -0.1257 0.4315 0.037 Uiso 1 1 calc R . .
C155 C 0.3665(6) -0.0959(5) 0.4394(4) 0.0385(16) Uani 1 1 d . . .
H155 H 0.3910 -0.0903 0.4945 0.046 Uiso 1 1 calc R . .
C156 C 0.4442(6) -0.0820(5) 0.3960(4) 0.0349(15) Uani 1 1 d . . .
H156 H 0.5217 -0.0665 0.4220 0.042 Uiso 1 1 calc R . .
C201 C 0.5812(6) 0.2853(5) 0.1681(5) 0.0386(18) Uani 1 1 d . . .
C204 C 0.5265(9) 0.4591(7) 0.1525(8) 0.070(3) Uani 1 1 d . . .
H204 H 0.5092 0.5174 0.1424 0.083 Uiso 1 1 calc R A 1
C202 C 0.6537(11) 0.3623(8) 0.2197(8) 0.022(3) Uani 0.50 1 d P B 1
H202 H 0.7180 0.3528 0.2577 0.026 Uiso 0.50 1 calc PR B 1
C203 C 0.6282(12) 0.4508(9) 0.2131(8) 0.027(3) Uani 0.50 1 d P B 1
H203 H 0.6738 0.5027 0.2458 0.032 Uiso 0.50 1 calc PR B 1
C205 C 0.4624(13) 0.3891(11) 0.1140(10) 0.038(3) Uani 0.50 1 d P B 1
H205 H 0.3951 0.3969 0.0777 0.046 Uiso 0.50 1 calc PR B 1
C206 C 0.4860(12) 0.2989(9) 0.1222(9) 0.031(3) Uani 0.50 1 d P B 1
H206 H 0.4327 0.2487 0.0944 0.038 Uiso 0.50 1 calc PR B 1
C20B C 0.578(3) 0.3485(13) 0.2209(16) 0.089(9) Uani 0.50 1 d P B 2
H20B H 0.5986 0.3400 0.2734 0.107 Uiso 0.50 1 calc PR B 2
C20C C 0.544(4) 0.4340(18) 0.206(3) 0.152(19) Uani 0.50 1 d P B 2
H20C H 0.5345 0.4750 0.2504 0.182 Uiso 0.50 1 calc PR B 2
C20E C 0.5051(18) 0.3834(17) 0.0723(18) 0.085(8) Uani 0.50 1 d P B 2
H20E H 0.4743 0.3971 0.0223 0.102 Uiso 0.50 1 calc PR B 2
C20F C 0.5352(16) 0.2961(13) 0.0819(14) 0.063(5) Uani 0.50 1 d P B 2
H20F H 0.5280 0.2474 0.0389 0.075 Uiso 0.50 1 calc PR B 2
O1A O 0.5921(5) -0.0696(4) 0.0536(3) 0.0541(15) Uani 1 1 d . . .
C1A C 0.4858(14) -0.1343(11) 0.0456(10) 0.050(4) Uiso 0.50 1 d P . .
H1A1 H 0.4226 -0.1182 0.0074 0.074 Uiso 0.50 1 calc PR . .
H1A2 H 0.4670 -0.1287 0.0964 0.074 Uiso 0.50 1 calc PR . .
H1A3 H 0.5002 -0.1970 0.0280 0.074 Uiso 0.50 1 calc PR . .
C1A' C 0.6544(18) -0.0682(14) -0.0103(12) 0.068(5) Uiso 0.50 1 d P . .
H1AA H 0.7350 -0.0488 0.0156 0.081 Uiso 0.50 1 calc PR . .
H1AB H 0.6500 -0.1316 -0.0385 0.081 Uiso 0.50 1 calc PR . .
C2A' C 0.6228(19) -0.0168(15) -0.0641(13) 0.075(6) Uiso 0.50 1 d P . .
H2AA H 0.5446 -0.0037 -0.0637 0.089 Uiso 0.50 1 calc PR . .
H2AB H 0.6191 -0.0553 -0.1155 0.089 Uiso 0.50 1 calc PR . .
C3A' C 0.6811(13) 0.0626(10) -0.0619(9) 0.044(4) Uiso 0.50 1 d P . .
H3AA H 0.6424 0.0906 -0.1048 0.066 Uiso 0.50 1 calc PR . .
H3AB H 0.7573 0.0518 -0.0674 0.066 Uiso 0.50 1 calc PR . .
H3AC H 0.6861 0.1033 -0.0119 0.066 Uiso 0.50 1 calc PR . .
Zn2 Zn 1.20790(6) 0.36405(4) 0.33917(4) 0.0231(2) Uani 1 1 d . . .
N25 N 1.1669(4) 0.2275(3) 0.3305(3) 0.0236(11) Uani 1 1 d . . .
N26 N 1.1838(4) 0.3421(3) 0.2190(3) 0.0243(11) Uani 1 1 d . . .
N27 N 1.2052(4) 0.5007(3) 0.3413(3) 0.0240(11) Uani 1 1 d . . .
N28 N 1.1863(4) 0.3860(3) 0.4522(3) 0.0239(11) Uani 1 1 d . . .
C21 C 1.1597(5) 0.1840(4) 0.3912(4) 0.0225(12) Uani 1 1 d . . .
C22 C 1.1358(5) 0.0877(4) 0.3614(4) 0.0268(13) Uani 1 1 d . . .
H22 H 1.1278 0.0423 0.3912 0.032 Uiso 1 1 calc R . .
C23 C 1.1270(5) 0.0736(4) 0.2847(4) 0.0250(13) Uani 1 1 d . . .
H23 H 1.1116 0.0165 0.2498 0.030 Uiso 1 1 calc R . .
C24 C 1.1452(5) 0.1614(4) 0.2646(4) 0.0260(13) Uani 1 1 d . . .
C25 C 1.1374(7) 0.1766(4) 0.1888(4) 0.0364(16) Uani 1 1 d . . .
C26 C 1.1590(6) 0.2601(4) 0.1674(4) 0.0320(15) Uani 1 1 d . . .
C27 C 1.1538(7) 0.2741(4) 0.0893(4) 0.0390(17) Uani 1 1 d . . .
H27 H 1.1375 0.2287 0.0431 0.047 Uiso 1 1 calc R . .
C28 C 1.1766(6) 0.3650(4) 0.0944(4) 0.0304(14) Uani 1 1 d . . .
H28 H 1.1815 0.3949 0.0525 0.036 Uiso 1 1 calc R . .
C29 C 1.1918(5) 0.4076(4) 0.1751(4) 0.0224(12) Uani 1 1 d . . .
C30 C 1.2062(5) 0.5019(4) 0.2039(4) 0.0233(12) Uani 1 1 d . . .
C31 C 1.2088(5) 0.5436(4) 0.2801(4) 0.0252(13) Uani 1 1 d . . .
C32 C 1.2055(6) 0.6403(4) 0.3055(4) 0.0314(15) Uani 1 1 d . . .
H32 H 1.2075 0.6856 0.2748 0.038 Uiso 1 1 calc R . .
C33 C 1.1990(6) 0.6541(4) 0.3797(4) 0.0299(14) Uani 1 1 d . . .
H33 H 1.1941 0.7108 0.4112 0.036 Uiso 1 1 calc R . .
C34 C 1.2010(5) 0.5667(4) 0.4035(4) 0.0257(13) Uani 1 1 d . . .
C35 C 1.1978(5) 0.5539(4) 0.4792(4) 0.0242(13) Uani 1 1 d . . .
C36 C 1.1934(5) 0.4681(4) 0.5012(4) 0.0236(12) Uani 1 1 d . . .
C37 C 1.1970(5) 0.4545(4) 0.5795(4) 0.0283(14) Uani 1 1 d . . .
H37 H 1.2029 0.5004 0.6245 0.034 Uiso 1 1 calc R . .
C38 C 1.1904(5) 0.3639(4) 0.5762(4) 0.0281(14) Uani 1 1 d . . .
H38 H 1.1917 0.3339 0.6189 0.034 Uiso 1 1 calc R . .
C39 C 1.1811(5) 0.3210(4) 0.4967(4) 0.0236(13) Uani 1 1 d . . .
C40 C 1.1688(5) 0.2259(4) 0.4688(4) 0.0229(12) Uani 1 1 d . . .
C301 C 1.2132(5) 0.5652(4) 0.1484(4) 0.0251(13) Uani 1 1 d . . .
C302 C 1.3135(6) 0.6200(4) 0.1587(4) 0.0287(14) Uani 1 1 d . . .
H302 H 1.3782 0.6128 0.1975 0.034 Uiso 1 1 calc R . .
C303 C 1.3203(6) 0.6846(4) 0.1130(4) 0.0340(15) Uani 1 1 d . . .
H303 H 1.3894 0.7210 0.1201 0.041 Uiso 1 1 calc R . .
C304 C 1.2266(7) 0.6958(4) 0.0575(4) 0.0352(16) Uani 1 1 d . . .
H304 H 1.2307 0.7413 0.0272 0.042 Uiso 1 1 calc R . .
C305 C 1.1264(6) 0.6415(4) 0.0453(4) 0.0309(14) Uani 1 1 d . . .
H305 H 1.0624 0.6489 0.0061 0.037 Uiso 1 1 calc R . .
C306 C 1.1196(6) 0.5762(4) 0.0908(4) 0.0284(14) Uani 1 1 d . . .
H306 H 1.0508 0.5389 0.0825 0.034 Uiso 1 1 calc R . .
C351 C 1.1962(6) 0.6359(4) 0.5385(4) 0.0277(14) Uani 1 1 d . . .
C352 C 1.2850(6) 0.7060(4) 0.5597(4) 0.0303(14) Uani 1 1 d . . .
H352 H 1.3479 0.7001 0.5372 0.036 Uiso 1 1 calc R . .
C353 C 1.2818(7) 0.7843(4) 0.6134(4) 0.0360(16) Uani 1 1 d . . .
H353 H 1.3419 0.8317 0.6269 0.043 Uiso 1 1 calc R . .
C354 C 1.1903(6) 0.7930(4) 0.6472(4) 0.0341(16) Uani 1 1 d . . .
H354 H 1.1878 0.8464 0.6836 0.041 Uiso 1 1 calc R . .
C355 C 1.1033(6) 0.7236(5) 0.6275(4) 0.0356(16) Uani 1 1 d . . .
H355 H 1.0419 0.7290 0.6515 0.043 Uiso 1 1 calc R . .
C356 C 1.1050(5) 0.6458(4) 0.5725(4) 0.0290(14) Uani 1 1 d . . .
H356 H 1.0437 0.5993 0.5583 0.035 Uiso 1 1 calc R . .
C401 C 1.1562(5) 0.1644(4) 0.5243(4) 0.0237(13) Uani 1 1 d . . .
C402 C 1.0680(5) 0.1684(4) 0.5608(4) 0.0299(14) Uani 1 1 d . . .
H402 H 1.0155 0.2118 0.5517 0.036 Uiso 1 1 calc R . .
C403 C 1.0556(6) 0.1098(5) 0.6105(4) 0.0342(15) Uani 1 1 d . . .
H403 H 0.9947 0.1133 0.6351 0.041 Uiso 1 1 calc R . .
C404 C 1.1308(6) 0.0463(4) 0.6248(4) 0.0303(14) Uani 1 1 d . . .
H404 H 1.1212 0.0057 0.6585 0.036 Uiso 1 1 calc R . .
C405 C 1.2204(6) 0.0420(4) 0.5898(4) 0.0291(14) Uani 1 1 d . . .
H405 H 1.2732 -0.0009 0.6001 0.035 Uiso 1 1 calc R . .
C406 C 1.2328(5) 0.1005(4) 0.5396(4) 0.0258(13) Uani 1 1 d . . .
H406 H 1.2941 0.0971 0.5154 0.031 Uiso 1 1 calc R . .
O2A O 1.3935(5) 0.3689(4) 0.3758(4) 0.0560(15) Uani 1 1 d . . .
C2A C 1.4585(12) 0.4086(12) 0.3380(10) 0.125(6) Uani 1 1 d . . .
H2A1 H 1.4318 0.3848 0.2817 0.188 Uiso 1 1 calc R . .
H2A2 H 1.5368 0.3958 0.3561 0.188 Uiso 1 1 calc R . .
H2A3 H 1.4545 0.4745 0.3484 0.188 Uiso 1 1 calc R . .
S1 S 1.07889(16) 0.07980(12) 0.10655(12) 0.0407(4) Uani 1 1 d . . .
O1S O 1.5073(16) 0.6387(12) 0.4281(11) 0.099(5) Uiso 0.50 1 d P . .
H1S H 1.4687 0.6215 0.3819 0.149 Uiso 0.50 1 calc PR . .
C1S C 1.515(3) 0.573(2) 0.4621(19) 0.120(10) Uiso 0.50 1 d P . .
H1S1 H 1.5517 0.5256 0.4347 0.180 Uiso 0.50 1 calc PR . .
H1S2 H 1.4390 0.5475 0.4621 0.180 Uiso 0.50 1 calc PR . .
H1S3 H 1.5594 0.5926 0.5160 0.180 Uiso 0.50 1 calc PR . .

loop_
_atom_site_aniso_label
_atom_site_aniso_U_11
_atom_site_aniso_U_22
_atom_site_aniso_U_33
_atom_site_aniso_U_23
_atom_site_aniso_U_13
_atom_site_aniso_U_12
Zn1 0.0251(4) 0.0135(3) 0.0253(4) 0.0033(3) 0.0089(3) -0.0010(3)
N21 0.024(3) 0.019(2) 0.027(3) 0.006(2) 0.007(2) 0.002(2)
N22 0.029(3) 0.011(2) 0.029(3) 0.0025(19) 0.013(2) -0.0003(19)
N23 0.026(3) 0.014(2) 0.026(3) 0.0015(19) 0.009(2) 0.0006(19)
N24 0.024(3) 0.018(2) 0.027(3) 0.005(2) 0.005(2) 0.001(2)
C1 0.026(3) 0.018(3) 0.028(3) 0.009(2) 0.003(3) 0.003(2)
C2 0.030(3) 0.018(3) 0.037(4) 0.010(3) 0.007(3) 0.002(2)
C3 0.023(3) 0.021(3) 0.031(3) 0.011(3) 0.004(3) -0.001(2)
C4 0.028(3) 0.017(3) 0.022(3) 0.007(2) 0.007(2) -0.003(2)
C5 0.032(3) 0.021(3) 0.044(4) 0.012(3) 0.020(3) 0.003(3)
C6 0.030(3) 0.019(3) 0.033(3) 0.006(3) 0.014(3) 0.000(2)
C7 0.036(4) 0.026(3) 0.046(4) 0.010(3) 0.025(3) 0.005(3)
C8 0.035(4) 0.018(3) 0.032(3) 0.005(2) 0.017(3) 0.005(3)
C9 0.032(3) 0.011(3) 0.024(3) 0.002(2) 0.009(3) 0.002(2)
C10 0.030(3) 0.013(3) 0.024(3) 0.002(2) 0.006(3) -0.001(2)
C11 0.028(3) 0.014(3) 0.025(3) 0.001(2) 0.008(2) -0.001(2)
C12 0.031(3) 0.014(3) 0.031(3) 0.005(2) 0.008(3) 0.001(2)
C13 0.024(3) 0.019(3) 0.033(3) 0.008(2) 0.010(3) -0.003(2)
C14 0.026(3) 0.016(3) 0.026(3) 0.006(2) 0.004(2) 0.000(2)
C15 0.024(3) 0.021(3) 0.023(3) 0.002(2) 0.004(2) -0.002(2)
C16 0.024(3) 0.020(3) 0.029(3) 0.004(2) 0.009(3) 0.001(2)
C17 0.029(3) 0.024(3) 0.046(4) 0.007(3) 0.016(3) 0.002(3)
C18 0.026(3) 0.023(3) 0.053(4) 0.011(3) 0.014(3) 0.008(3)
C19 0.027(3) 0.016(3) 0.035(3) 0.007(2) 0.006(3) 0.004(2)
C20 0.026(3) 0.016(3) 0.040(4) 0.008(3) 0.008(3) 0.002(2)
C101 0.030(3) 0.012(3) 0.032(3) 0.002(2) 0.018(3) 0.000(2)
C102 0.041(4) 0.024(3) 0.041(4) -0.003(3) 0.010(3) 0.001(3)
C103 0.057(5) 0.023(4) 0.073(6) -0.012(4) 0.025(5) -0.001(3)
C104 0.037(4) 0.016(3) 0.088(6) 0.010(4) 0.023(4) 0.009(3)
C105 0.032(4) 0.025(3) 0.064(5) 0.021(3) 0.017(3) 0.006(3)
C106 0.036(4) 0.020(3) 0.035(4) 0.006(3) 0.011(3) 0.003(3)
C151 0.031(3) 0.013(3) 0.037(4) 0.005(2) 0.014(3) 0.005(2)
C152 0.028(3) 0.019(3) 0.034(3) 0.004(2) 0.008(3) 0.002(2)
C153 0.023(3) 0.020(3) 0.048(4) 0.007(3) 0.016(3) 0.002(2)
C154 0.037(4) 0.019(3) 0.045(4) 0.012(3) 0.023(3) 0.008(3)
C155 0.044(4) 0.040(4) 0.037(4) 0.011(3) 0.018(3) 0.005(3)
C156 0.027(3) 0.043(4) 0.035(4) 0.010(3) 0.007(3) 0.002(3)
C201 0.032(4) 0.026(4) 0.070(5) 0.024(4) 0.023(4) 0.010(3)
C204 0.068(7) 0.039(5) 0.133(10) 0.051(7) 0.057(7) 0.030(5)
C202 0.025(6) 0.018(6) 0.028(7) 0.011(5) 0.013(5) 0.006(5)
C203 0.026(7) 0.019(6) 0.045(8) 0.014(6) 0.021(6) 0.010(5)
C205 0.028(8) 0.045(9) 0.043(9) 0.017(7) 0.002(7) 0.015(7)
C206 0.025(7) 0.030(7) 0.043(8) 0.016(6) 0.008(6) 0.004(5)
C20B 0.17(3) 0.028(10) 0.12(2) 0.034(11) 0.10(2) 0.041(14)
C20C 0.24(5) 0.055(16) 0.25(5) 0.09(2) 0.18(4) 0.08(2)
C20E 0.058(13) 0.090(17) 0.13(2) 0.085(18) 0.029(14) 0.027(12)
C20F 0.050(11) 0.055(11) 0.091(15) 0.041(11) 0.009(11) 0.021(9)
O1A 0.055(3) 0.054(3) 0.039(3) -0.006(3) 0.000(3) -0.014(3)
Zn2 0.0279(4) 0.0151(3) 0.0299(4) 0.0097(3) 0.0102(3) 0.0028(3)
N25 0.027(3) 0.016(2) 0.033(3) 0.009(2) 0.013(2) 0.005(2)
N26 0.028(3) 0.015(2) 0.034(3) 0.009(2) 0.012(2) 0.003(2)
N27 0.033(3) 0.017(2) 0.023(3) 0.007(2) 0.007(2) 0.002(2)
N28 0.027(3) 0.017(2) 0.029(3) 0.008(2) 0.006(2) 0.000(2)
C21 0.022(3) 0.015(3) 0.034(3) 0.012(2) 0.006(3) 0.005(2)
C22 0.027(3) 0.019(3) 0.036(4) 0.013(3) 0.007(3) -0.001(2)
C23 0.026(3) 0.016(3) 0.035(4) 0.009(2) 0.009(3) 0.001(2)
C24 0.031(3) 0.017(3) 0.034(3) 0.008(2) 0.012(3) 0.006(2)
C25 0.063(5) 0.015(3) 0.040(4) 0.009(3) 0.026(4) 0.008(3)
C26 0.044(4) 0.020(3) 0.039(4) 0.010(3) 0.019(3) 0.011(3)
C27 0.064(5) 0.022(3) 0.038(4) 0.006(3) 0.026(4) 0.009(3)
C28 0.045(4) 0.022(3) 0.034(4) 0.015(3) 0.021(3) 0.007(3)
C29 0.022(3) 0.018(3) 0.030(3) 0.008(2) 0.009(2) 0.003(2)
C30 0.024(3) 0.016(3) 0.030(3) 0.009(2) 0.005(2) 0.000(2)
C31 0.026(3) 0.018(3) 0.032(3) 0.011(2) 0.005(3) -0.002(2)
C32 0.043(4) 0.015(3) 0.036(4) 0.011(3) 0.008(3) -0.002(3)
C33 0.043(4) 0.013(3) 0.033(4) 0.004(2) 0.011(3) 0.000(3)
C34 0.031(3) 0.016(3) 0.030(3) 0.006(2) 0.006(3) -0.001(2)
C35 0.027(3) 0.016(3) 0.030(3) 0.004(2) 0.008(3) -0.001(2)
C36 0.023(3) 0.019(3) 0.029(3) 0.007(2) 0.006(2) 0.001(2)
C37 0.033(3) 0.021(3) 0.030(3) 0.005(3) 0.007(3) 0.000(3)
C38 0.033(3) 0.024(3) 0.031(3) 0.014(3) 0.007(3) 0.003(3)
C39 0.021(3) 0.019(3) 0.033(3) 0.010(2) 0.006(3) 0.005(2)
C40 0.019(3) 0.019(3) 0.033(3) 0.011(2) 0.006(2) 0.004(2)
C301 0.034(3) 0.014(3) 0.030(3) 0.009(2) 0.011(3) 0.004(2)
C302 0.033(3) 0.022(3) 0.033(4) 0.010(3) 0.009(3) 0.001(3)
C303 0.042(4) 0.022(3) 0.042(4) 0.012(3) 0.015(3) -0.003(3)
C304 0.064(5) 0.020(3) 0.030(3) 0.012(3) 0.020(3) 0.007(3)
C305 0.043(4) 0.027(3) 0.026(3) 0.008(3) 0.011(3) 0.012(3)
C306 0.032(3) 0.026(3) 0.028(3) 0.005(3) 0.008(3) 0.004(3)
C351 0.036(4) 0.017(3) 0.029(3) 0.007(2) 0.005(3) 0.000(3)
C352 0.039(4) 0.022(3) 0.029(3) 0.006(3) 0.009(3) 0.000(3)
C353 0.054(4) 0.019(3) 0.028(3) 0.003(3) 0.000(3) -0.007(3)
C354 0.050(4) 0.021(3) 0.026(3) 0.002(3) -0.001(3) 0.011(3)
C355 0.042(4) 0.032(4) 0.035(4) 0.008(3) 0.010(3) 0.014(3)
C356 0.029(3) 0.023(3) 0.034(4) 0.005(3) 0.004(3) 0.004(3)
C401 0.027(3) 0.015(3) 0.029(3) 0.007(2) 0.006(3) -0.001(2)
C402 0.030(3) 0.020(3) 0.043(4) 0.011(3) 0.012(3) 0.004(3)
C403 0.032(4) 0.034(4) 0.045(4) 0.013(3) 0.021(3) 0.003(3)
C404 0.038(4) 0.024(3) 0.029(3) 0.010(3) 0.008(3) -0.004(3)
C405 0.035(4) 0.022(3) 0.032(3) 0.010(3) 0.008(3) 0.005(3)
C406 0.029(3) 0.022(3) 0.029(3) 0.009(2) 0.010(3) 0.003(2)
O2A 0.037(3) 0.065(4) 0.078(4) 0.039(3) 0.019(3) 0.003(3)
C2A 0.075(9) 0.159(15) 0.152(15) 0.067(12) 0.027(9) 0.000(9)
S1 0.0435(10) 0.0278(9) 0.0571(12) 0.0107(8) 0.0236(9) 0.0025(7)

loop_
_atom_type_symbol
_atom_type_description
_atom_type_scat_dispersion_real
_atom_type_scat_dispersion_imag
_atom_type_scat_source
C C 0.0033 0.0016 'International Tables Vol C Tables 4.2.6.8 and 6.1.1.4'
H H 0.0000 0.0000 'International Tables Vol C Tables 4.2.6.8 and 6.1.1.4'
N N 0.0061 0.0033 'International Tables Vol C Tables 4.2.6.8 and 6.1.1.4'
O O 0.0106 0.0060 'International Tables Vol C Tables 4.2.6.8 and 6.1.1.4'
S S 0.1246 0.1234 'International Tables Vol C Tables 4.2.6.8 and 6.1.1.4'
Zn Zn 0.2839 1.4301 'International Tables Vol C Tables 4.2.6.8 and 6.1.1.4'

loop_
_geom_angle_atom_site_label_1
_geom_angle_atom_site_label_2
_geom_angle_atom_site_label_3
_geom_angle
N23 Zn1 N21 165.3(2)
N23 Zn1 N22 89.89(19)
N21 Zn1 N22 88.63(19)
N23 Zn1 N24 89.34(19)
N21 Zn1 N24 88.73(19)
N22 Zn1 N24 166.6(2)
N23 Zn1 O1A 97.6(2)
N21 Zn1 O1A 97.0(2)
N22 Zn1 O1A 97.5(2)
N24 Zn1 O1A 95.9(2)
C4 N21 C1 106.7(5)
C4 N21 Zn1 127.2(4)
C1 N21 Zn1 125.4(4)
C9 N22 C6 106.7(5)
C9 N22 Zn1 125.2(4)
C6 N22 Zn1 128.0(4)
C14 N23 C11 106.8(5)
C14 N23 Zn1 127.2(4)
C11 N23 Zn1 126.0(4)
C16 N24 C19 106.4(5)
C16 N24 Zn1 126.5(4)
C19 N24 Zn1 126.7(4)
N21 C1 C20 126.4(5)
N21 C1 C2 109.3(5)
C20 C1 C2 124.3(5)
C3 C2 C1 107.5(5)
C3 C2 H2 126.3
C1 C2 H2 126.3
C2 C3 C4 107.1(5)
C2 C3 H3 126.4
C4 C3 H3 126.4
N21 C4 C5 124.9(5)
N21 C4 C3 109.4(5)
C5 C4 C3 125.7(5)
C6 C5 C4 126.7(6)
C6 C5 S1 115.9(5)
C4 C5 S1 117.2(4)
N22 C6 C5 124.0(6)
N22 C6 C7 109.4(5)
C5 C6 C7 126.6(6)
C8 C7 C6 107.8(6)
C8 C7 H7 126.1
C6 C7 H7 126.1
C7 C8 C9 107.0(5)
C7 C8 H8 126.5
C9 C8 H8 126.5
N22 C9 C10 125.6(5)
N22 C9 C8 109.0(5)
C10 C9 C8 125.2(5)
C9 C10 C11 126.1(5)
C9 C10 C101 117.2(5)
C11 C10 C101 116.7(5)
N23 C11 C10 125.2(5)
N23 C11 C12 109.4(5)
C10 C11 C12 125.3(5)
C13 C12 C11 107.4(5)
C13 C12 H12 126.3
C11 C12 H12 126.3
C12 C13 C14 107.0(5)
C12 C13 H13 126.5
C14 C13 H13 126.5
N23 C14 C15 125.7(5)
N23 C14 C13 109.4(5)
C15 C14 C13 124.9(6)
C16 C15 C14 125.4(6)
C16 C15 C151 117.5(5)
C14 C15 C151 117.1(5)
N24 C16 C15 125.5(5)
N24 C16 C17 109.4(5)
C15 C16 C17 125.1(6)
C18 C17 C16 107.5(6)
C18 C17 H17 126.2
C16 C17 H17 126.2
C17 C18 C19 107.1(6)
C17 C18 H18 126.4
C19 C18 H18 126.4
N24 C19 C20 124.6(6)
N24 C19 C18 109.5(5)
C20 C19 C18 125.9(5)
C19 C20 C1 125.3(5)
C19 C20 C201 118.5(6)
C1 C20 C201 116.1(5)
C106 C101 C102 118.6(6)
C106 C101 C10 121.6(5)
C102 C101 C10 119.7(6)
C103 C102 C101 119.6(7)
C103 C102 H102 120.2
C101 C102 H102 120.2
C104 C103 C102 121.0(7)
C104 C103 H103 119.5
C102 C103 H103 119.5
C103 C104 C105 119.8(6)
C103 C104 H104 120.1
C105 C104 H104 120.1
C104 C105 C106 119.6(7)
C104 C105 H105 120.2
C106 C105 H105 120.2
C105 C106 C101 121.4(6)
C105 C106 H106 119.3
C101 C106 H106 119.3
C156 C151 C152 118.2(6)
C156 C151 C15 120.2(6)
C152 C151 C15 121.6(6)
C153 C152 C151 120.5(6)
C153 C152 H152 119.8
C151 C152 H152 119.8
C154 C153 C152 120.6(6)
C154 C153 H153 119.7
C152 C153 H153 119.7
C155 C154 C153 119.4(6)
C155 C154 H154 120.3
C153 C154 H154 120.3
C154 C155 C156 119.7(7)
C154 C155 H155 120.2
C156 C155 H155 120.2
C151 C156 C155 121.6(6)
C151 C156 H156 119.2
C155 C156 H156 119.2
C206 C201 C202 119.5(9)
C20B C201 C20 128.7(13)
C206 C201 C20 123.6(9)
C202 C201 C20 116.8(7)
C20B C201 C20F 118.6(15)
C202 C201 C20F 115.9(10)
C20 C201 C20F 112.6(9)
C205 C204 C203 120.3(11)
C20C C204 C20E 116(2)
C205 C204 H204 119.8
C203 C204 H204 119.8
C20E C204 H204 112.0
C203 C202 C201 119.6(11)
C203 C202 H202 120.2
C201 C202 H202 120.2
C202 C203 C204 116.5(12)
C202 C203 H203 121.8
C204 C203 H203 121.8
C204 C205 C206 123.2(13)
C204 C205 H205 118.4
C206 C205 H205 118.4
C201 C206 C205 120.0(12)
C201 C206 H206 120.0
C205 C206 H206 120.0
C201 C20B C20C 122(3)
C201 C20B H20B 118.9
C20C C20B H20B 118.9
C204 C20C C20B 130(3)
C204 C20C H20C 115.1
C20B C20C H20C 115.1
C20F C20E C204 115.5(19)
C20F C20E H20E 122.3
C204 C20E H20E 122.3
C20E C20F C201 115(2)
C20E C20F H20F 122.4
C201 C20F H20F 122.4
C1A' O1A Zn1 114.2(9)
C1A O1A Zn1 115.9(7)
O1A C1A H1A1 109.5
O1A C1A H1A2 109.5
H1A1 C1A H1A2 109.5
O1A C1A H1A3 109.5
H1A1 C1A H1A3 109.5
H1A2 C1A H1A3 109.5
C2A' C1A' O1A 120.0(18)
C2A' C1A' H1AA 107.3
O1A C1A' H1AA 107.3
C2A' C1A' H1AB 107.3
O1A C1A' H1AB 107.3
H1AA C1A' H1AB 106.9
C1A' C2A' C3A' 122(2)
C1A' C2A' H2AA 106.8
C3A' C2A' H2AA 106.8
C1A' C2A' H2AB 106.8
C3A' C2A' H2AB 106.8
H2AA C2A' H2AB 106.6
C2A' C3A' H3AA 109.5
C2A' C3A' H3AB 109.5
H3AA C3A' H3AB 109.5
C2A' C3A' H3AC 109.5
H3AA C3A' H3AC 109.5
H3AB C3A' H3AC 109.5
N27 Zn2 N25 165.4(2)
N27 Zn2 N26 89.44(19)
N25 Zn2 N26 89.00(19)
N27 Zn2 N28 88.77(19)
N25 Zn2 N28 88.97(19)
N26 Zn2 N28 164.9(2)
N27 Zn2 O2A 95.4(2)
N25 Zn2 O2A 99.1(2)
N26 Zn2 O2A 100.4(2)
N28 Zn2 O2A 94.7(2)
C24 N25 C21 106.4(5)
C24 N25 Zn2 127.2(4)
C21 N25 Zn2 126.4(4)
C29 N26 C26 106.3(5)
C29 N26 Zn2 126.2(4)
C26 N26 Zn2 127.5(4)
C34 N27 C31 107.0(5)
C34 N27 Zn2 127.1(4)
C31 N27 Zn2 125.9(4)
C36 N28 C39 106.1(5)
C36 N28 Zn2 127.0(4)
C39 N28 Zn2 126.0(4)
N25 C21 C40 126.1(5)
N25 C21 C22 109.0(5)
C40 C21 C22 124.8(5)
C23 C22 C21 107.9(5)
C23 C22 H22 126.1
C21 C22 H22 126.1
C22 C23 C24 107.1(5)
C22 C23 H23 126.4
C24 C23 H23 126.4
N25 C24 C25 125.3(5)
N25 C24 C23 109.6(5)
C25 C24 C23 125.1(6)
C24 C25 C26 126.7(6)
C24 C25 S1 117.5(5)
C26 C25 S1 115.5(5)
N26 C26 C25 124.0(6)
N26 C26 C27 110.0(5)
C25 C26 C27 126.0(6)
C28 C27 C26 106.8(6)
C28 C27 H27 126.6
C26 C27 H27 126.6
C27 C28 C29 107.3(5)
C27 C28 H28 126.4
C29 C28 H28 126.4
N26 C29 C30 125.1(6)
N26 C29 C28 109.6(5)
C30 C29 C28 125.2(5)
C31 C30 C29 125.4(5)
C31 C30 C301 115.6(5)
C29 C30 C301 118.9(5)
N27 C31 C30 126.5(5)
N27 C31 C32 108.8(5)
C30 C31 C32 124.5(5)
C33 C32 C31 107.6(5)
C33 C32 H32 126.2
C31 C32 H32 126.2
C32 C33 C34 107.4(5)
C32 C33 H33 126.3
C34 C33 H33 126.3
N27 C34 C35 126.7(5)
N27 C34 C33 109.1(5)
C35 C34 C33 124.1(6)
C34 C35 C36 124.1(5)
C34 C35 C351 117.5(5)
C36 C35 C351 118.4(5)
N28 C36 C35 125.4(5)
N28 C36 C37 110.1(5)
C35 C36 C37 124.6(6)
C38 C37 C36 106.4(6)
C38 C37 H37 126.8
C36 C37 H37 126.8
C37 C38 C39 107.7(5)
C37 C38 H38 126.2
C39 C38 H38 126.2
N28 C39 C40 125.4(6)
N28 C39 C38 109.7(5)
C40 C39 C38 124.9(5)
C21 C40 C39 125.0(5)
C21 C40 C401 116.5(5)
C39 C40 C401 118.4(5)
C306 C301 C302 118.7(5)
C306 C301 C30 121.9(5)
C302 C301 C30 119.2(6)
C303 C302 C301 120.9(6)
C303 C302 H302 119.6
C301 C302 H302 119.6
C304 C303 C302 119.7(6)
C304 C303 H303 120.2
C302 C303 H303 120.2
C303 C304 C305 120.7(6)
C303 C304 H304 119.7
C305 C304 H304 119.7
C304 C305 C306 119.8(6)
C304 C305 H305 120.1
C306 C305 H305 120.1
C305 C306 C301 120.3(6)
C305 C306 H306 119.8
C301 C306 H306 119.8
C356 C351 C352 118.8(6)
C356 C351 C35 120.6(5)
C352 C351 C35 120.6(6)
C353 C352 C351 120.6(6)
C353 C352 H352 119.7
C351 C352 H352 119.7
C352 C353 C354 119.9(6)
C352 C353 H353 120.0
C354 C353 H353 120.0
C355 C354 C353 119.8(6)
C355 C354 H354 120.1
C353 C354 H354 120.1
C354 C355 C356 120.5(7)
C354 C355 H355 119.7
C356 C355 H355 119.7
C351 C356 C355 120.3(6)
C351 C356 H356 119.8
C355 C356 H356 119.8
C402 C401 C406 118.3(5)
C402 C401 C40 121.1(5)
C406 C401 C40 120.6(5)
C403 C402 C401 120.6(6)
C403 C402 H402 119.7
C401 C402 H402 119.7
C404 C403 C402 120.7(6)
C404 C403 H403 119.6
C402 C403 H403 119.6
C403 C404 C405 119.6(6)
C403 C404 H404 120.2
C405 C404 H404 120.2
C404 C405 C406 119.8(6)
C404 C405 H405 120.1
C406 C405 H405 120.1
C405 C406 C401 120.9(6)
C405 C406 H406 119.5
C401 C406 H406 119.5
C2A O2A Zn2 120.5(7)
O2A C2A H2A1 109.5
O2A C2A H2A2 109.5
H2A1 C2A H2A2 109.5
O2A C2A H2A3 109.5
H2A1 C2A H2A3 109.5
H2A2 C2A H2A3 109.5
C5 S1 C25 104.8(3)
C1S O1S H1S 109.5
O1S C1S H1S1 109.5
O1S C1S H1S2 109.5
H1S1 C1S H1S2 109.5
O1S C1S H1S3 109.5
H1S1 C1S H1S3 109.5
H1S2 C1S H1S3 109.5

loop_
_geom_bond_atom_site_label_1
_geom_bond_atom_site_label_2
_geom_bond_distance
Zn1 N23 2.048(5)
Zn1 N21 2.062(5)
Zn1 N22 2.063(5)
Zn1 N24 2.070(5)
Zn1 O1A 2.166(5)
N21 C4 1.366(8)
N21 C1 1.379(8)
N22 C9 1.375(7)
N22 C6 1.374(8)
N23 C14 1.371(8)
N23 C11 1.372(7)
N24 C16 1.377(8)
N24 C19 1.381(7)
C1 C20 1.409(9)
C1 C2 1.432(8)
C2 C3 1.348(9)
C2 H2 0.9500
C3 C4 1.443(8)
C3 H3 0.9500
C4 C5 1.405(9)
C5 C6 1.401(8)
C5 S1 1.826(6)
C6 C7 1.439(9)
C7 C8 1.339(9)
C7 H7 0.9500
C8 C9 1.455(8)
C8 H8 0.9500
C9 C10 1.395(8)
C10 C11 1.403(8)
C10 C101 1.509(8)
C11 C12 1.443(8)
C12 C13 1.347(9)
C12 H12 0.9500
C13 C14 1.450(8)
C13 H13 0.9500
C14 C15 1.406(8)
C15 C16 1.402(8)
C15 C151 1.498(8)
C16 C17 1.442(9)
C17 C18 1.349(9)
C17 H17 0.9500
C18 C19 1.443(9)
C18 H18 0.9500
C19 C20 1.402(9)
C20 C201 1.501(8)
C101 C106 1.388(9)
C101 C102 1.400(9)
C102 C103 1.391(10)
C102 H102 0.9500
C103 C104 1.377(12)
C103 H103 0.9500
C104 C105 1.383(11)
C104 H104 0.9500
C105 C106 1.386(9)
C105 H105 0.9500
C106 H106 0.9500
C151 C156 1.386(9)
C151 C152 1.391(9)
C152 C153 1.388(9)
C152 H152 0.9500
C153 C154 1.384(10)
C153 H153 0.9500
C154 C155 1.382(10)
C154 H154 0.9500
C155 C156 1.390(10)
C155 H155 0.9500
C156 H156 0.9500
C201 C20B 1.23(2)
C201 C206 1.311(15)
C201 C202 1.452(15)
C201 C20F 1.56(2)
C204 C205 1.265(19)
C204 C203 1.477(19)
C204 H204 0.9500
C202 C203 1.401(17)
C202 H202 0.9500
C203 H203 0.9500
C205 C206 1.43(2)
C205 H205 0.9500
C206 H206 0.9500
C20B C20C 1.42(3)
C20B H20B 0.9500
C20C H20C 0.9500
C20E C20F 1.41(3)
C20E H20E 0.9500
C20F H20F 0.9500
O1A C1A' 1.52(2)
O1A C1A 1.540(17)
C1A H1A1 0.9800
C1A H1A2 0.9800
C1A H1A3 0.9800
C1A' C2A' 1.34(3)
C1A' H1AA 0.9900
C1A' H1AB 0.9900
C2A' C3A' 1.34(3)
C2A' H2AA 0.9900
C2A' H2AB 0.9900
C3A' H3AA 0.9800
C3A' H3AB 0.9800
C3A' H3AC 0.9800
Zn2 N27 2.048(5)
Zn2 N25 2.053(5)
Zn2 N26 2.070(5)
Zn2 N28 2.076(5)
Zn2 O2A 2.206(5)
N25 C24 1.367(8)
N25 C21 1.379(7)
N26 C29 1.375(7)
N26 C26 1.378(8)
N27 C34 1.370(8)
N27 C31 1.373(8)
N28 C36 1.370(8)
N28 C39 1.372(7)
C21 C40 1.401(9)
C21 C22 1.438(8)
C22 C23 1.333(9)
C22 H22 0.9500
C23 C24 1.444(8)
C23 H23 0.9500
C24 C25 1.400(9)
C25 C26 1.402(9)
C25 S1 1.856(7)
C26 C27 1.440(10)
C27 C28 1.360(9)
C27 H27 0.9500
C28 C29 1.443(9)
C28 H28 0.9500
C29 C30 1.406(8)
C30 C31 1.394(9)
C30 C301 1.503(8)
C31 C32 1.451(8)
C32 C33 1.332(9)
C32 H32 0.9500
C33 C34 1.449(8)
C33 H33 0.9500
C34 C35 1.412(9)
C35 C36 1.413(8)
C35 C351 1.485(8)
C36 C37 1.445(9)
C37 C38 1.349(9)
C37 H37 0.9500
C38 C39 1.435(9)
C38 H38 0.9500
C39 C40 1.415(8)
C40 C401 1.496(8)
C301 C306 1.393(9)
C301 C302 1.393(9)
C302 C303 1.385(9)
C302 H302 0.9500
C303 C304 1.372(10)
C303 H303 0.9500
C304 C305 1.383(10)
C304 H304 0.9500
C305 C306 1.390(9)
C305 H305 0.9500
C306 H306 0.9500
C351 C356 1.394(9)
C351 C352 1.403(9)
C352 C353 1.393(9)
C352 H352 0.9500
C353 C354 1.394(11)
C353 H353 0.9500
C354 C355 1.382(10)
C354 H354 0.9500
C355 C356 1.397(9)
C355 H355 0.9500
C356 H356 0.9500
C401 C402 1.387(9)
C401 C406 1.397(8)
C402 C403 1.382(9)
C402 H402 0.9500
C403 C404 1.378(9)
C403 H403 0.9500
C404 C405 1.382(9)
C404 H404 0.9500
C405 C406 1.389(9)
C405 H405 0.9500
C406 H406 0.9500
O2A C2A 1.336(14)
C2A H2A1 0.9800
C2A H2A2 0.9800
C2A H2A3 0.9800
O1S C1S 1.25(3)
O1S H1S 0.8400
C1S H1S1 0.9800
C1S H1S2 0.9800
C1S H1S3 0.9800

loop_
_geom_torsion_atom_site_label_1
_geom_torsion_atom_site_label_2
_geom_torsion_atom_site_label_3
_geom_torsion_atom_site_label_4
_geom_torsion
N23 Zn1 N21 C4 91.9(9)
N22 Zn1 N21 C4 7.6(5)
N24 Zn1 N21 C4 174.5(5)
O1A Zn1 N21 C4 -89.8(5)
N23 Zn1 N21 C1 -99.0(8)
N22 Zn1 N21 C1 176.7(5)
N24 Zn1 N21 C1 -16.4(5)
O1A Zn1 N21 C1 79.4(5)
N23 Zn1 N22 C9 14.0(5)
N21 Zn1 N22 C9 179.4(5)
N24 Zn1 N22 C9 100.7(9)
O1A Zn1 N22 C9 -83.7(5)
N23 Zn1 N22 C6 -171.1(5)
N21 Zn1 N22 C6 -5.7(5)
N24 Zn1 N22 C6 -84.4(10)
O1A Zn1 N22 C6 91.2(5)
N21 Zn1 N23 C14 86.8(9)
N22 Zn1 N23 C14 171.0(5)
N24 Zn1 N23 C14 4.4(5)
O1A Zn1 N23 C14 -91.5(5)
N21 Zn1 N23 C11 -97.3(9)
N22 Zn1 N23 C11 -13.1(5)
N24 Zn1 N23 C11 -179.7(5)
O1A Zn1 N23 C11 84.4(5)
N23 Zn1 N24 C16 -5.5(5)
N21 Zn1 N24 C16 -170.9(5)
N22 Zn1 N24 C16 -92.2(9)
O1A Zn1 N24 C16 92.2(5)
N23 Zn1 N24 C19 -177.8(5)
N21 Zn1 N24 C19 16.8(5)
N22 Zn1 N24 C19 95.5(9)
O1A Zn1 N24 C19 -80.2(5)
C4 N21 C1 C20 -178.8(6)
Zn1 N21 C1 C20 10.2(9)
C4 N21 C1 C2 0.4(7)
Zn1 N21 C1 C2 -170.6(4)
N21 C1 C2 C3 -0.9(7)
C20 C1 C2 C3 178.3(6)
C1 C2 C3 C4 1.0(7)
C1 N21 C4 C5 -179.6(6)
Zn1 N21 C4 C5 -8.8(9)
C1 N21 C4 C3 0.2(7)
Zn1 N21 C4 C3 171.0(4)
C2 C3 C4 N21 -0.8(7)
C2 C3 C4 C5 179.0(6)
N21 C4 C5 C6 5.4(11)
C3 C4 C5 C6 -174.3(6)
N21 C4 C5 S1 -168.3(5)
C3 C4 C5 S1 11.9(9)
C9 N22 C6 C5 -179.6(6)
Zn1 N22 C6 C5 4.7(9)
C9 N22 C6 C7 0.2(7)
Zn1 N22 C6 C7 -175.5(4)
C4 C5 C6 N22 -3.3(11)
S1 C5 C6 N22 170.6(5)
C4 C5 C6 C7 177.0(7)
S1 C5 C6 C7 -9.2(10)
N22 C6 C7 C8 0.7(8)
C5 C6 C7 C8 -179.5(7)
C6 C7 C8 C9 -1.2(8)
C6 N22 C9 C10 175.7(6)
Zn1 N22 C9 C10 -8.5(9)
C6 N22 C9 C8 -0.9(7)
Zn1 N22 C9 C8 174.9(4)
C7 C8 C9 N22 1.4(7)
C7 C8 C9 C10 -175.3(6)
N22 C9 C10 C11 -4.2(10)
C8 C9 C10 C11 171.9(6)
N22 C9 C10 C101 179.1(6)
C8 C9 C10 C101 -4.8(9)
C14 N23 C11 C10 -177.0(6)
Zn1 N23 C11 C10 6.4(9)
C14 N23 C11 C12 0.4(7)
Zn1 N23 C11 C12 -176.2(4)
C9 C10 C11 N23 5.4(10)
C101 C10 C11 N23 -177.9(6)
C9 C10 C11 C12 -171.6(6)
C101 C10 C11 C12 5.2(9)
N23 C11 C12 C13 -1.2(7)
C10 C11 C12 C13 176.2(6)
C11 C12 C13 C14 1.4(7)
C11 N23 C14 C15 180.0(6)
Zn1 N23 C14 C15 -3.5(9)
C11 N23 C14 C13 0.5(7)
Zn1 N23 C14 C13 177.0(4)
C12 C13 C14 N23 -1.3(7)
C12 C13 C14 C15 179.3(6)
N23 C14 C15 C16 1.8(10)
C13 C14 C15 C16 -178.8(6)
N23 C14 C15 C151 -177.0(6)
C13 C14 C15 C151 2.4(9)
C19 N24 C16 C15 179.5(6)
Zn1 N24 C16 C15 5.9(9)
C19 N24 C16 C17 0.2(7)
Zn1 N24 C16 C17 -173.4(4)
C14 C15 C16 N24 -3.1(10)
C151 C15 C16 N24 175.7(6)
C14 C15 C16 C17 176.0(6)
C151 C15 C16 C17 -5.2(9)
N24 C16 C17 C18 1.0(8)
C15 C16 C17 C18 -178.2(6)
C16 C17 C18 C19 -1.8(8)
C16 N24 C19 C20 176.0(6)
Zn1 N24 C19 C20 -10.4(9)
C16 N24 C19 C18 -1.3(7)
Zn1 N24 C19 C18 172.3(4)
C17 C18 C19 N24 2.0(8)
C17 C18 C19 C20 -175.3(7)
N24 C19 C20 C1 -3.4(11)
C18 C19 C20 C1 173.5(6)
N24 C19 C20 C201 -179.5(6)
C18 C19 C20 C201 -2.6(10)
N21 C1 C20 C19 3.4(11)
C2 C1 C20 C19 -175.6(6)
N21 C1 C20 C201 179.6(6)
C2 C1 C20 C201 0.5(10)
C9 C10 C101 C106 87.8(7)
C11 C10 C101 C106 -89.2(7)
C9 C10 C101 C102 -92.1(7)
C11 C10 C101 C102 90.9(7)
C106 C101 C102 C103 -1.0(10)
C10 C101 C102 C103 178.9(6)
C101 C102 C103 C104 1.9(12)
C102 C103 C104 C105 -1.5(12)
C103 C104 C105 C106 0.2(11)
C104 C105 C106 C101 0.7(10)
C102 C101 C106 C105 -0.3(10)
C10 C101 C106 C105 179.8(6)
C16 C15 C151 C156 -98.6(7)
C14 C15 C151 C156 80.3(7)
C16 C15 C151 C152 79.8(7)
C14 C15 C151 C152 -101.3(7)
C156 C151 C152 C153 1.0(9)
C15 C151 C152 C153 -177.4(5)
C151 C152 C153 C154 0.9(9)
C152 C153 C154 C155 -2.5(9)
C153 C154 C155 C156 2.2(10)
C152 C151 C156 C155 -1.3(10)
C15 C151 C156 C155 177.1(6)
C154 C155 C156 C151 -0.3(11)
C19 C20 C201 C20B 65(2)
C1 C20 C201 C20B -112(2)
C19 C20 C201 C206 -65.4(12)
C1 C20 C201 C206 118.2(11)
C19 C20 C201 C202 111.1(9)
C1 C20 C201 C202 -65.3(10)
C19 C20 C201 C20F -111.0(10)
C1 C20 C201 C20F 72.5(11)
C20B C201 C202 C203 -65(2)
C206 C201 C202 C203 -7.8(18)
C20 C201 C202 C203 175.4(10)
C20F C201 C202 C203 39.0(17)
C201 C202 C203 C204 0.1(18)
C20C C204 C203 C202 66(3)
C205 C204 C203 C202 6(2)
C20E C204 C203 C202 -36.9(17)
C20C C204 C205 C206 -41(3)
C203 C204 C205 C206 -4(2)
C20E C204 C205 C206 88(2)
C20B C201 C206 C205 43.0(18)
C202 C201 C206 C205 9.9(19)
C20 C201 C206 C205 -173.6(12)
C20F C201 C206 C205 -86.8(19)
C204 C205 C206 C201 -4(3)
C206 C201 C20B C20C -42(3)
C202 C201 C20B C20C 91(3)
C20 C201 C20B C20C 178(2)
C20F C201 C20B C20C -6(4)
C205 C204 C20C C20B 49(5)
C203 C204 C20C C20B -82(4)
C20E C204 C20C C20B 17(6)
C201 C20B C20C C204 -8(7)
C20C C204 C20E C20F -13(3)
C205 C204 C20E C20F -73(2)
C203 C204 C20E C20F 36(2)
C204 C20E C20F C201 2(2)
C20B C201 C20F C20E 7(3)
C206 C201 C20F C20E 67.7(19)
C202 C201 C20F C20E -38(2)
C20 C201 C20F C20E -176.5(14)
N23 Zn1 O1A C1A' -129.8(9)
N21 Zn1 O1A C1A' 50.6(9)
N22 Zn1 O1A C1A' -38.9(9)
N24 Zn1 O1A C1A' 140.0(9)
N23 Zn1 O1A C1A 24.8(8)
N21 Zn1 O1A C1A -154.8(8)
N22 Zn1 O1A C1A 115.7(8)
N24 Zn1 O1A C1A -65.3(8)
C1A O1A C1A' C2A' 88(2)
Zn1 O1A C1A' C2A' -120.2(18)
O1A C1A' C2A' C3A' 103(2)
N27 Zn2 N25 C24 88.5(9)
N26 Zn2 N25 C24 4.6(5)
N28 Zn2 N25 C24 169.7(5)
O2A Zn2 N25 C24 -95.7(5)
N27 Zn2 N25 C21 -93.9(9)
N26 Zn2 N25 C21 -177.8(5)
N28 Zn2 N25 C21 -12.8(5)
O2A Zn2 N25 C21 81.8(5)
N27 Zn2 N26 C29 11.7(5)
N25 Zn2 N26 C29 177.2(5)
N28 Zn2 N26 C29 94.9(8)
O2A Zn2 N26 C29 -83.7(5)
N27 Zn2 N26 C26 -169.7(5)
N25 Zn2 N26 C26 -4.2(5)
N28 Zn2 N26 C26 -86.6(9)
O2A Zn2 N26 C26 94.9(5)
N25 Zn2 N27 C34 86.3(9)
N26 Zn2 N27 C34 170.2(5)
N28 Zn2 N27 C34 5.1(5)
O2A Zn2 N27 C34 -89.5(5)
N25 Zn2 N27 C31 -94.6(9)
N26 Zn2 N27 C31 -10.8(5)
N28 Zn2 N27 C31 -175.8(5)
O2A Zn2 N27 C31 89.6(5)
N27 Zn2 N28 C36 -10.6(5)
N25 Zn2 N28 C36 -176.2(5)
N26 Zn2 N28 C36 -93.8(8)
O2A Zn2 N28 C36 84.8(5)
N27 Zn2 N28 C39 -178.8(5)
N25 Zn2 N28 C39 15.6(5)
N26 Zn2 N28 C39 97.9(8)
O2A Zn2 N28 C39 -83.5(5)
C24 N25 C21 C40 -175.7(6)
Zn2 N25 C21 C40 6.3(8)
C24 N25 C21 C22 1.6(6)
Zn2 N25 C21 C22 -176.3(4)
N25 C21 C22 C23 -1.0(7)
C40 C21 C22 C23 176.4(6)
C21 C22 C23 C24 0.0(7)
C21 N25 C24 C25 176.0(6)
Zn2 N25 C24 C25 -6.1(9)
C21 N25 C24 C23 -1.6(7)
Zn2 N25 C24 C23 176.3(4)
C22 C23 C24 N25 1.0(7)
C22 C23 C24 C25 -176.6(7)
N25 C24 C25 C26 5.6(12)
C23 C24 C25 C26 -177.1(7)
N25 C24 C25 S1 -167.8(5)
C23 C24 C25 S1 9.5(9)
C29 N26 C26 C25 -176.0(7)
Zn2 N26 C26 C25 5.2(10)
C29 N26 C26 C27 1.3(7)
Zn2 N26 C26 C27 -177.5(5)
C24 C25 C26 N26 -5.1(12)
S1 C25 C26 N26 168.4(5)
C24 C25 C26 C27 178.0(7)
S1 C25 C26 C27 -8.4(10)
N26 C26 C27 C28 0.6(8)
C25 C26 C27 C28 177.8(7)
C26 C27 C28 C29 -2.1(8)
C26 N26 C29 C30 174.1(6)
Zn2 N26 C29 C30 -7.1(8)
C26 N26 C29 C28 -2.6(7)
Zn2 N26 C29 C28 176.3(4)
C27 C28 C29 N26 3.0(8)
C27 C28 C29 C30 -173.7(6)
N26 C29 C30 C31 -3.5(10)
C28 C29 C30 C31 172.6(6)
N26 C29 C30 C301 -179.8(5)
C28 C29 C30 C301 -3.7(9)
C34 N27 C31 C30 -175.5(6)
Zn2 N27 C31 C30 5.3(9)
C34 N27 C31 C32 -0.6(7)
Zn2 N27 C31 C32 -179.8(4)
C29 C30 C31 N27 4.5(10)
C301 C30 C31 N27 -179.1(6)
C29 C30 C31 C32 -169.6(6)
C301 C30 C31 C32 6.8(9)
N27 C31 C32 C33 -0.5(8)
C30 C31 C32 C33 174.5(6)
C31 C32 C33 C34 1.4(8)
C31 N27 C34 C35 -179.1(6)
Zn2 N27 C34 C35 0.1(9)
C31 N27 C34 C33 1.5(7)
Zn2 N27 C34 C33 -179.3(4)
C32 C33 C34 N27 -1.8(8)
C32 C33 C34 C35 178.7(6)
N27 C34 C35 C36 -3.0(10)
C33 C34 C35 C36 176.4(6)
N27 C34 C35 C351 178.5(6)
C33 C34 C35 C351 -2.1(9)
C39 N28 C36 C35 -178.4(6)
Zn2 N28 C36 C35 11.5(9)
C39 N28 C36 C37 2.2(7)
Zn2 N28 C36 C37 -167.9(4)
C34 C35 C36 N28 -3.2(10)
C351 C35 C36 N28 175.2(6)
C34 C35 C36 C37 176.0(6)
C351 C35 C36 C37 -5.5(9)
N28 C36 C37 C38 -0.9(7)
C35 C36 C37 C38 179.8(6)
C36 C37 C38 C39 -0.8(7)
C36 N28 C39 C40 177.5(6)
Zn2 N28 C39 C40 -12.3(8)
C36 N28 C39 C38 -2.7(7)
Zn2 N28 C39 C38 167.5(4)
C37 C38 C39 N28 2.2(7)
C37 C38 C39 C40 -177.9(6)
N25 C21 C40 C39 3.5(10)
C22 C21 C40 C39 -173.4(6)
N25 C21 C40 C401 179.0(5)
C22 C21 C40 C401 2.1(9)
N28 C39 C40 C21 -0.2(10)
C38 C39 C40 C21 180.0(6)
N28 C39 C40 C401 -175.7(5)
C38 C39 C40 C401 4.5(9)
C31 C30 C301 C306 -106.3(7)
C29 C30 C301 C306 70.4(8)
C31 C30 C301 C302 68.5(8)
C29 C30 C301 C302 -114.9(7)
C306 C301 C302 C303 0.5(10)
C30 C301 C302 C303 -174.4(6)
C301 C302 C303 C304 0.8(10)
C302 C303 C304 C305 -1.7(10)
C303 C304 C305 C306 1.3(10)
C304 C305 C306 C301 0.0(10)
C302 C301 C306 C305 -0.9(9)
C30 C301 C306 C305 173.9(6)
C34 C35 C351 C356 118.2(7)
C36 C35 C351 C356 -60.4(8)
C34 C35 C351 C352 -60.1(8)
C36 C35 C351 C352 121.4(7)
C356 C351 C352 C353 -0.4(9)
C35 C351 C352 C353 177.9(6)
C351 C352 C353 C354 0.7(10)
C352 C353 C354 C355 0.3(10)
C353 C354 C355 C356 -1.5(10)
C352 C351 C356 C355 -0.9(9)
C35 C351 C356 C355 -179.2(6)
C354 C355 C356 C351 1.8(10)
C21 C40 C401 C402 -116.6(7)
C39 C40 C401 C402 59.2(8)
C21 C40 C401 C406 62.5(8)
C39 C40 C401 C406 -121.7(6)
C406 C401 C402 C403 -0.7(10)
C40 C401 C402 C403 178.4(6)
C401 C402 C403 C404 0.1(11)
C402 C403 C404 C405 0.8(10)
C403 C404 C405 C406 -1.1(10)
C404 C405 C406 C401 0.4(10)
C402 C401 C406 C405 0.4(9)
C40 C401 C406 C405 -178.7(6)
N27 Zn2 O2A C2A -52.3(11)
N25 Zn2 O2A C2A 128.7(11)
N26 Zn2 O2A C2A 38.1(11)
N28 Zn2 O2A C2A -141.5(11)
C6 C5 S1 C25 -120.4(5)
C4 C5 S1 C25 54.1(6)
C24 C25 S1 C5 54.3(6)
C26 C25 S1 C5 -119.9(6)
